data_4507034
loop_
_publ_author_name
'Gao, Jiabin'
'Bhadbhade, Mohan M.'
'Bishop, Roger'

_publ_section_title
;
 Polymorphic Crystals Formed by an Achiral Diol under Ambient Conditions
;
_journal_issue 11
_journal_name_full 'Crystal Growth &amp; Design'
_journal_page_first 5746
_journal_paper_doi 10.1021/cg301259f
_journal_volume 12
_journal_year 2012
_chemical_formula_sum 'C18 H20 N2 O2'
_chemical_formula_weight 296.36
_chemical_name_systematic
; 
 ? 
;
_space_group_IT_number 33
_symmetry_cell_setting orthorhombic
_symmetry_space_group_name_Hall 'P 2c -2n'
_symmetry_space_group_name_H-M 'P n a 21'
_atom_sites_solution_hydrogens geom
_atom_sites_solution_primary direct
_atom_sites_solution_secondary difmap
_audit_creation_method SHELXL-97
_cell_angle_alpha 90.00
_cell_angle_beta 90.00
_cell_angle_gamma 90.00
_cell_formula_units_Z 4
_cell_length_a 19.7275(18)
_cell_length_b 7.6198(5)
_cell_length_c 9.9770(9)
_cell_measurement_reflns_used 1774
_cell_measurement_temperature 160(2)
_cell_measurement_theta_max 26.831
_cell_measurement_theta_min 2.904
_cell_volume 1499.7(2)
_computing_cell_refinement '<i>APEX2 </i>(Bruker, 2007)'
_computing_data_collection '<i>APEX2 </i>(Bruker, 2007)'
_computing_data_reduction '<i>APEX2 </i>(Bruker, 2007)'
_computing_molecular_graphics '<i>SHELXTL-Plus</i> (Sheldrick, 2008)'
_computing_structure_refinement 'SHELXL-97 (Sheldrick, 2008)'
_computing_structure_solution 'SHELXS-97 (Sheldrick, 2008)'
_diffrn_ambient_temperature 160(2)
_diffrn_measured_fraction_theta_full 0.995
_diffrn_measured_fraction_theta_max 0.995
_diffrn_measurement_device_type 'Bruker kappa APEXII CCD Diffractometer'
_diffrn_measurement_method '\f scans, and \w scans with \k offsets'
_diffrn_radiation_monochromator graphite
_diffrn_radiation_source 'fine-focus sealed tube'
_diffrn_radiation_type MoK\a
_diffrn_radiation_wavelength 0.71073
_diffrn_reflns_av_R_equivalents 0.0340
_diffrn_reflns_av_sigmaI/netI 0.0532
_diffrn_reflns_limit_h_max 16
_diffrn_reflns_limit_h_min -24
_diffrn_reflns_limit_k_max 6
_diffrn_reflns_limit_k_min -9
_diffrn_reflns_limit_l_max 12
_diffrn_reflns_limit_l_min -12
_diffrn_reflns_number 6083
_diffrn_reflns_theta_full 25.99
_diffrn_reflns_theta_max 25.99
_diffrn_reflns_theta_min 2.87
_exptl_absorpt_coefficient_mu 0.086
_exptl_absorpt_correction_T_max 0.9895
_exptl_absorpt_correction_T_min 0.9840
_exptl_absorpt_correction_type multi-scan
_exptl_absorpt_process_details 'SADABS (Bruker, 2001)'
_exptl_crystal_colour Colourless
_exptl_crystal_density_diffrn 1.313
_exptl_crystal_density_method 'not measured'
_exptl_crystal_description Block
_exptl_crystal_F_000 632
_exptl_crystal_size_max 0.19
_exptl_crystal_size_mid 0.15
_exptl_crystal_size_min 0.12
_refine_diff_density_max 0.144
_refine_diff_density_min -0.167
_refine_diff_density_rms 0.039
_refine_ls_abs_structure_details 'Flack H D (1983), Acta Cryst. A39, 876-881'
_refine_ls_abs_structure_Flack -0.3(13)
_refine_ls_extinction_method none
_refine_ls_goodness_of_fit_ref 1.013
_refine_ls_hydrogen_treatment mixed
_refine_ls_matrix_type full
_refine_ls_number_parameters 207
_refine_ls_number_reflns 2825
_refine_ls_number_restraints 1
_refine_ls_restrained_S_all 1.013
_refine_ls_R_factor_all 0.0567
_refine_ls_R_factor_gt 0.0393
_refine_ls_shift/su_max 0.000
_refine_ls_shift/su_mean 0.000
_refine_ls_structure_factor_coef Fsqd
_refine_ls_weighting_details 'calc w=1/[\s^2^(Fo^2^)+(0.0428P)^2^+0.0000P] where P=(Fo^2^+2Fc^2^)/3'
_refine_ls_weighting_scheme calc
_refine_ls_wR_factor_gt 0.0796
_refine_ls_wR_factor_ref 0.0873
_reflns_number_gt 2278
_reflns_number_total 2825
_reflns_threshold_expression >2sigma(I)
_cod_data_source_file cg301259f_si_002.cif
_cod_data_source_block jiabin338
_cod_depositor_comments
;
The following automatic conversions were performed:

'_symmetry_cell_setting' value 'Orthorhombic' changed to
'orthorhombic' according to
/home/saulius/struct/CIF-dictionaries/cif_core.dic dictionary named
'cif_core.dic' version 2.4.2 from
2011-04-26.

'_exptl_absorpt_correction_type' value 'Multi-scan'
changed to 'multi-scan' according to
/home/saulius/struct/CIF-dictionaries/cif_core.dic dictionary named
'cif_core.dic' version 2.4.2 from 2011-04-26.

Automatic conversion script
Id: cif_fix_values 1891 2012-01-12 08:04:46Z andrius 
;
_cod_original_sg_symbol_H-M Pna2(1)
_cod_database_code 4507034

loop_
_symmetry_equiv_pos_as_xyz
'x, y, z'
'-x, -y, z+1/2'
'x+1/2, -y+1/2, z'
'-x+1/2, y+1/2, z+1/2'

loop_
_atom_site_label
_atom_site_type_symbol
_atom_site_fract_x
_atom_site_fract_y
_atom_site_fract_z
_atom_site_U_iso_or_equiv
_atom_site_adp_type
_atom_site_occupancy
_atom_site_symmetry_multiplicity
_atom_site_calc_flag
_atom_site_refinement_flags
C1 C 0.14173(11) 0.3267(3) 0.5669(2) 0.0230(4) Uani 1 1 d .
H1 H 0.1677 0.2592 0.4980 0.028 Uiso 1 1 calc R
C2 C 0.09794(11) 0.1981(2) 0.6505(2) 0.0261(5) Uani 1 1 d .
H2A H 0.1009 0.0782 0.6128 0.031 Uiso 1 1 calc R
H2B H 0.1141 0.1948 0.7444 0.031 Uiso 1 1 calc R
C3 C 0.02456(11) 0.2642(3) 0.6451(2) 0.0232(5) Uani 1 1 d .
C4 C 0.19070(11) 0.4483(2) 0.6436(2) 0.0226(5) Uani 1 1 d .
H4A H 0.2061 0.3912 0.7273 0.027 Uiso 1 1 calc R
H4B H 0.2309 0.4749 0.5879 0.027 Uiso 1 1 calc R
C5 C 0.02160(11) 0.3611(3) 0.5103(2) 0.0256(5) Uani 1 1 d .
H5A H 0.0138 0.2775 0.4359 0.031 Uiso 1 1 calc R
H5B H -0.0153 0.4491 0.5104 0.031 Uiso 1 1 calc R
C6 C 0.09064(11) 0.4506(3) 0.4955(2) 0.0231(5) Uani 1 1 d .
H6 H 0.1026 0.4606 0.3984 0.028 Uiso 1 1 calc R
C7 C 0.09810(11) 0.6319(2) 0.5640(2) 0.0253(5) Uani 1 1 d .
H7A H 0.1123 0.7208 0.4973 0.030 Uiso 1 1 calc R
H7B H 0.0541 0.6688 0.6024 0.030 Uiso 1 1 calc R
C8 C 0.15157(11) 0.6183(2) 0.6758(2) 0.0214(5) Uani 1 1 d .
C9 C 0.19866(10) 0.7768(2) 0.6784(2) 0.0215(5) Uani 1 1 d .
C10 C 0.21024(12) 0.8751(3) 0.7937(2) 0.0248(5) Uani 1 1 d .
H10 H 0.1884 0.8459 0.8755 0.030 Uiso 1 1 calc R
C11 C 0.25431(11) 1.0166(3) 0.7867(2) 0.0269(5) Uani 1 1 d .
H11 H 0.2629 1.0861 0.8639 0.032 Uiso 1 1 calc R
C12 C 0.28553(12) 1.0555(3) 0.6671(2) 0.0273(5) Uani 1 1 d .
H12 H 0.3162 1.1512 0.6601 0.033 Uiso 1 1 calc R
C13 C 0.27102(12) 0.9515(2) 0.5571(2) 0.0264(5) Uani 1 1 d .
H13 H 0.2924 0.9785 0.4744 0.032 Uiso 1 1 calc R
C14 C -0.02853(11) 0.1209(2) 0.6586(2) 0.0221(5) Uani 1 1 d .
C15 C -0.03444(12) -0.0181(2) 0.5682(2) 0.0325(6) Uani 1 1 d .
H15 H -0.0050 -0.0264 0.4931 0.039 Uiso 1 1 calc R
C16 C -0.08368(13) -0.1430(3) 0.5899(3) 0.0355(6) Uani 1 1 d .
H16 H -0.0883 -0.2395 0.5302 0.043 Uiso 1 1 calc R
C17 C -0.12635(12) -0.1269(3) 0.6990(2) 0.0301(6) Uani 1 1 d .
H17 H -0.1607 -0.2115 0.7160 0.036 Uiso 1 1 calc R
C18 C -0.11772(12) 0.0150(3) 0.7823(2) 0.0312(5) Uani 1 1 d .
H3O H -0.1473 0.0271 0.8569 0.037 Uiso 1 1 calc R
N1 N 0.22845(9) 0.8150(2) 0.56110(18) 0.0244(4) Uani 1 1 d .
N2 N -0.06973(10) 0.1371(2) 0.76359(17) 0.0262(4) Uani 1 1 d .
O1 O 0.01426(9) 0.38885(19) 0.75075(16) 0.0327(4) Uani 1 1 d .
O2 O 0.12129(9) 0.6071(2) 0.80609(15) 0.0293(4) Uani 1 1 d .
H1O H 0.0869(13) 0.544(3) 0.797(3) 0.035(8) Uiso 1 1 d .
H2O H -0.0218(16) 0.355(4) 0.797(3) 0.060(9) Uiso 1 1 d .

loop_
_atom_site_aniso_label
_atom_site_aniso_U_11
_atom_site_aniso_U_22
_atom_site_aniso_U_33
_atom_site_aniso_U_23
_atom_site_aniso_U_13
_atom_site_aniso_U_12
C1 0.0216(11) 0.0244(10) 0.0230(10) -0.0028(9) 0.0011(11) 0.0001(9)
C2 0.0244(12) 0.0227(10) 0.0312(12) 0.0027(10) -0.0015(11) -0.0014(9)
C3 0.0246(12) 0.0226(10) 0.0223(11) -0.0036(9) 0.0004(10) 0.0000(9)
C4 0.0208(11) 0.0217(9) 0.0252(11) -0.0002(9) -0.0024(10) -0.0005(9)
C5 0.0241(12) 0.0260(11) 0.0267(11) 0.0032(10) -0.0038(11) -0.0041(10)
C6 0.0255(12) 0.0254(11) 0.0183(10) 0.0014(9) -0.0010(10) 0.0002(9)
C7 0.0247(13) 0.0240(10) 0.0272(11) 0.0056(11) -0.0046(11) 0.0009(9)
C8 0.0217(11) 0.0241(10) 0.0185(10) 0.0005(9) 0.0024(10) 0.0002(9)
C9 0.0209(12) 0.0214(10) 0.0221(11) 0.0013(9) -0.0039(10) 0.0056(9)
C10 0.0288(12) 0.0231(11) 0.0225(11) -0.0011(10) -0.0021(10) 0.0054(10)
C11 0.0300(13) 0.0232(11) 0.0274(12) -0.0045(9) -0.0104(11) 0.0047(10)
C12 0.0287(13) 0.0176(10) 0.0356(14) 0.0012(10) -0.0065(11) -0.0010(9)
C13 0.0268(13) 0.0249(11) 0.0276(11) 0.0037(10) 0.0007(11) -0.0019(10)
C14 0.0197(11) 0.0227(10) 0.0238(11) 0.0032(9) -0.0011(10) 0.0049(9)
C15 0.0333(15) 0.0296(12) 0.0346(12) -0.0064(12) 0.0090(12) -0.0023(10)
C16 0.0348(14) 0.0275(12) 0.0443(16) -0.0095(11) 0.0003(13) -0.0062(11)
C17 0.0263(13) 0.0280(12) 0.0361(14) 0.0040(11) -0.0027(11) -0.0041(10)
C18 0.0275(13) 0.0344(12) 0.0315(13) 0.0039(10) 0.0051(11) -0.0058(11)
N1 0.0268(10) 0.0242(9) 0.0220(9) -0.0001(8) -0.0016(9) -0.0007(8)
N2 0.0276(11) 0.0271(9) 0.0239(11) 0.0008(8) 0.0008(9) -0.0044(9)
O1 0.0343(10) 0.0327(8) 0.0310(9) -0.0109(7) 0.0128(8) -0.0084(8)
O2 0.0298(10) 0.0333(9) 0.0248(8) -0.0002(7) 0.0065(8) -0.0055(8)

loop_
_atom_type_symbol
_atom_type_description
_atom_type_scat_dispersion_real
_atom_type_scat_dispersion_imag
_atom_type_scat_source
C C 0.0033 0.0016 'International Tables Vol C Tables 4.2.6.8 and 6.1.1.4'
H H 0.0000 0.0000 'International Tables Vol C Tables 4.2.6.8 and 6.1.1.4'
N N 0.0061 0.0033 'International Tables Vol C Tables 4.2.6.8 and 6.1.1.4'
O O 0.0106 0.0060 'International Tables Vol C Tables 4.2.6.8 and 6.1.1.4'

loop_
_geom_angle_atom_site_label_1
_geom_angle_atom_site_label_2
_geom_angle_atom_site_label_3
_geom_angle
C4 C1 C2 117.51(19)
C4 C1 C6 105.59(15)
C2 C1 C6 105.62(16)
C4 C1 H1 109.3
C2 C1 H1 109.3
C6 C1 H1 109.3
C3 C2 C1 107.43(16)
C3 C2 H2A 110.2
C1 C2 H2A 110.2
C3 C2 H2B 110.2
C1 C2 H2B 110.2
H2A C2 H2B 108.5
O1 C3 C14 108.30(17)
O1 C3 C2 109.01(17)
C14 C3 C2 114.31(16)
O1 C3 C5 108.64(15)
C14 C3 C5 113.39(17)
C2 C3 C5 102.97(18)
C8 C4 C1 107.14(17)
C8 C4 H4A 110.3
C1 C4 H4A 110.3
C8 C4 H4B 110.3
C1 C4 H4B 110.3
H4A C4 H4B 108.5
C6 C5 C3 105.38(18)
C6 C5 H5A 110.7
C3 C5 H5A 110.7
C6 C5 H5B 110.7
C3 C5 H5B 110.7
H5A C5 H5B 108.8
C5 C6 C7 116.08(18)
C5 C6 C1 105.21(16)
C7 C6 C1 106.15(17)
C5 C6 H6 109.7
C7 C6 H6 109.7
C1 C6 H6 109.7
C8 C7 C6 108.95(15)
C8 C7 H7A 109.9
C6 C7 H7A 109.9
C8 C7 H7B 109.9
C6 C7 H7B 109.9
H7A C7 H7B 108.3
O2 C8 C9 106.63(16)
O2 C8 C7 112.07(18)
C9 C8 C7 112.11(15)
O2 C8 C4 110.36(15)
C9 C8 C4 111.36(17)
C7 C8 C4 104.41(16)
N1 C9 C10 122.18(18)
N1 C9 C8 115.11(16)
C10 C9 C8 122.72(18)
C11 C10 C9 118.7(2)
C11 C10 H10 120.7
C9 C10 H10 120.7
C12 C11 C10 119.49(19)
C12 C11 H11 120.3
C10 C11 H11 120.3
C11 C12 C13 118.2(2)
C11 C12 H12 120.9
C13 C12 H12 120.9
N1 C13 C12 123.5(2)
N1 C13 H13 118.2
C12 C13 H13 118.2
N2 C14 C15 121.9(2)
N2 C14 C3 115.04(17)
C15 C14 C3 123.10(19)
C16 C15 C14 118.8(2)
C16 C15 H15 120.6
C14 C15 H15 120.6
C15 C16 C17 119.5(2)
C15 C16 H16 120.2
C17 C16 H16 120.2
C18 C17 C16 118.1(2)
C18 C17 H17 121.0
C16 C17 H17 121.0
N2 C18 C17 123.4(2)
N2 C18 H3O 118.3
C17 C18 H3O 118.3
C13 N1 C9 118.01(19)
C14 N2 C18 118.40(19)
C3 O1 H2O 107.7(18)
C8 O2 H1O 106.1(18)

loop_
_geom_bond_atom_site_label_1
_geom_bond_atom_site_label_2
_geom_bond_distance
C1 C4 1.542(3)
C1 C2 1.550(3)
C1 C6 1.554(3)
C1 H1 1.0000
C2 C3 1.534(3)
C2 H2A 0.9900
C2 H2B 0.9900
C3 O1 1.433(2)
C3 C14 1.519(3)
C3 C5 1.536(3)
C4 C8 1.542(3)
C4 H4A 0.9900
C4 H4B 0.9900
C5 C6 1.530(3)
C5 H5A 0.9900
C5 H5B 0.9900
C6 C7 1.549(3)
C6 H6 1.0000
C7 C8 1.539(3)
C7 H7A 0.9900
C7 H7B 0.9900
C8 O2 1.433(2)
C8 C9 1.524(3)
C9 N1 1.341(3)
C9 C10 1.392(3)
C10 C11 1.387(3)
C10 H10 0.9500
C11 C12 1.375(3)
C11 H11 0.9500
C12 C13 1.383(3)
C12 H12 0.9500
C13 N1 1.338(3)
C13 H13 0.9500
C14 N2 1.332(3)
C14 C15 1.396(3)
C15 C16 1.377(3)
C15 H15 0.9500
C16 C17 1.382(3)
C16 H16 0.9500
C17 C18 1.374(3)
C17 H17 0.9500
C18 N2 1.341(3)
C18 H3O 0.9500
O1 H2O 0.89(3)
O2 H1O 0.83(2)

loop_
_geom_torsion_atom_site_label_1
_geom_torsion_atom_site_label_2
_geom_torsion_atom_site_label_3
_geom_torsion_atom_site_label_4
_geom_torsion
C4 C1 C2 C3 108.8(2)
C6 C1 C2 C3 -8.6(2)
C1 C2 C3 O1 -87.3(2)
C1 C2 C3 C14 151.33(17)
C1 C2 C3 C5 27.9(2)
C2 C1 C4 C8 -90.3(2)
C6 C1 C4 C8 27.2(2)
O1 C3 C5 C6 78.4(2)
C14 C3 C5 C6 -161.10(16)
C2 C3 C5 C6 -37.05(19)
C3 C5 C6 C7 -84.9(2)
C3 C5 C6 C1 32.1(2)
C4 C1 C6 C5 -139.52(18)
C2 C1 C6 C5 -14.3(2)
C4 C1 C6 C7 -15.9(2)
C2 C1 C6 C7 109.23(18)
C5 C6 C7 C8 115.6(2)
C1 C6 C7 C8 -0.9(2)
C6 C7 C8 O2 -102.22(19)
C6 C7 C8 C9 137.91(18)
C6 C7 C8 C4 17.2(2)
C1 C4 C8 O2 93.2(2)
C1 C4 C8 C9 -148.54(17)
C1 C4 C8 C7 -27.4(2)
O2 C8 C9 N1 -175.87(17)
C7 C8 C9 N1 -52.9(2)
C4 C8 C9 N1 63.7(2)
O2 C8 C9 C10 4.3(2)
C7 C8 C9 C10 127.3(2)
C4 C8 C9 C10 -116.2(2)
N1 C9 C10 C11 -0.3(3)
C8 C9 C10 C11 179.55(18)
C9 C10 C11 C12 -0.3(3)
C10 C11 C12 C13 0.5(3)
C11 C12 C13 N1 -0.2(3)
O1 C3 C14 N2 -2.4(2)
C2 C3 C14 N2 119.4(2)
C5 C3 C14 N2 -123.0(2)
O1 C3 C14 C15 177.47(19)
C2 C3 C14 C15 -60.8(3)
C5 C3 C14 C15 56.8(3)
N2 C14 C15 C16 -1.0(3)
C3 C14 C15 C16 179.2(2)
C14 C15 C16 C17 0.7(3)
C15 C16 C17 C18 0.0(3)
C16 C17 C18 N2 -0.6(3)
C12 C13 N1 C9 -0.4(3)
C10 C9 N1 C13 0.6(3)
C8 C9 N1 C13 -179.23(17)
C15 C14 N2 C18 0.4(3)
C3 C14 N2 C18 -179.71(18)
C17 C18 N2 C14 0.4(3)
